data_7206387
loop_
_publ_author_name
'Kim, Byung-Soon'
'Jindo, Takumi'
'Eto, Ryohei'
'Shinohara, Yohei'
'Son, Young-A'
'Kim, Sung-Hoon'
'Matsumoto, Shinya'

_publ_section_title
;
 Effects of alkoxy substitution on the crystal structure of
 2,3-bis[(E)-4-(diethylamino)-2-alkoxybenzylideneamino]fumaronitrile
 derivatives
;
_journal_issue 17
_journal_name_full CrystEngComm
_journal_page_first 5374
_journal_paper_doi 10.1039/c1ce05198a
_journal_volume 13
_journal_year 2011
_chemical_formula_moiety 'C32 H42 N6 O2'
_chemical_formula_sum 'C32 H42 N6 O2'
_chemical_formula_weight 542.72
_space_group_IT_number 2
_symmetry_cell_setting triclinic
_symmetry_Int_Tables_number 2
_symmetry_space_group_name_Hall '-P 1'
_symmetry_space_group_name_H-M 'P -1'
_atom_sites_solution_hydrogens geom
_atom_sites_solution_primary direct
_atom_sites_solution_secondary difmap
_cell_angle_alpha 89.726(3)
_cell_angle_beta 70.2419(19)
_cell_angle_gamma 83.791(3)
_cell_formula_units_Z 1
_cell_length_a 8.2371(4)
_cell_length_b 8.8466(4)
_cell_length_c 11.2530(5)
_cell_measurement_reflns_used 1249
_cell_measurement_temperature 296
_cell_measurement_theta_max 67.67
_cell_measurement_theta_min 4.17
_cell_volume 766.76(6)
_computing_cell_refinement 'RAPID AUTO'
_computing_data_collection 'RAPID AUTO (Rigaku, ????)'
_computing_data_reduction 'RAPID AUTO'
_computing_molecular_graphics 'CrystalStructure 4.0'
_computing_publication_material 'CrystalStructure 4.0 (Rigaku, 2010)'
_computing_structure_refinement 'SHELXL97 (Sheldrick, 2008)'
_computing_structure_solution 'SIR92 (Altomare, et al., 1994)'
_diffrn_ambient_temperature 296
_diffrn_detector_area_resol_mean 10.000
_diffrn_measured_fraction_theta_full 0.937
_diffrn_measured_fraction_theta_max 0.937
_diffrn_measurement_device_type 'Rigaku R-AXIS RAPID'
_diffrn_measurement_method \w
_diffrn_radiation_type 'Cu K\a'
_diffrn_radiation_wavelength 1.54187
_diffrn_reflns_av_R_equivalents 0.0507
_diffrn_reflns_limit_h_max 9
_diffrn_reflns_limit_h_min -9
_diffrn_reflns_limit_k_max 10
_diffrn_reflns_limit_k_min -10
_diffrn_reflns_limit_l_max 13
_diffrn_reflns_limit_l_min -13
_diffrn_reflns_number 7142
_diffrn_reflns_theta_full 68.20
_diffrn_reflns_theta_max 68.19
_diffrn_standards_number 0
_exptl_absorpt_coefficient_mu 0.594
_exptl_absorpt_correction_T_max 0.954
_exptl_absorpt_correction_T_min 0.776
_exptl_absorpt_correction_type multi-scan
_exptl_absorpt_process_details 'ABSCOR (Rigaku, 1995)'
_exptl_crystal_colour purple
_exptl_crystal_density_diffrn 1.175
_exptl_crystal_density_method 'not measured'
_exptl_crystal_description block
_exptl_crystal_F_000 292.00
_exptl_crystal_size_max 0.150
_exptl_crystal_size_mid 0.100
_exptl_crystal_size_min 0.080
_refine_diff_density_max 0.360
_refine_diff_density_min -0.300
_refine_ls_extinction_method none
_refine_ls_goodness_of_fit_ref 1.201
_refine_ls_hydrogen_treatment constr
_refine_ls_number_parameters 181
_refine_ls_number_reflns 2639
_refine_ls_number_restraints 0
_refine_ls_R_factor_gt 0.0762
_refine_ls_shift/su_max 0.000
_refine_ls_structure_factor_coef Fsqd
_refine_ls_weighting_details 'w = 1/[\s^2^(Fo^2^)+(0.1000P)^2^+0.0000P] where P=(Fo^2^+2Fc^2^)/3'
_refine_ls_weighting_scheme calc
_refine_ls_wR_factor_ref 0.2816
_reflns_number_gt 808
_reflns_number_total 2639
_reflns_threshold_expression F^2^>2.0\s(F^2^)
_cod_data_source_file c1ce05198a.txt
_cod_data_source_block dye4
_cod_original_cell_volume 766.77(6)
_cod_database_code 7206387

loop_
_symmetry_equiv_pos_site_id
_symmetry_equiv_pos_as_xyz
1 +X,+Y,+Z
2 -X,-Y,-Z

loop_
_atom_site_label
_atom_site_type_symbol
_atom_site_fract_x
_atom_site_fract_y
_atom_site_fract_z
_atom_site_U_iso_or_equiv
_atom_site_adp_type
_atom_site_occupancy
_atom_site_symmetry_multiplicity
_atom_site_calc_flag
_atom_site_refinement_flags
O1 O 0.8417(4) 0.5122(4) -0.1259(3) 0.0718(11) Uani 1.0 2 d .
N1 N 0.7179(8) 0.0429(6) -0.2683(6) 0.110(2) Uani 1.0 2 d .
N2 N 0.5455(6) 0.1860(5) 0.0422(4) 0.0734(13) Uani 1.0 2 d .
N3 N 0.7254(6) 0.7821(5) 0.2715(4) 0.0777(14) Uani 1.0 2 d .
C1 C 0.6367(9) 0.0439(6) -0.1633(8) 0.0799(19) Uani 1.0 2 d .
C2 C 0.5438(7) 0.0597(6) -0.0289(6) 0.0730(16) Uani 1.0 2 d .
C3 C 0.6366(7) 0.2960(6) -0.0121(5) 0.0685(15) Uani 1.0 2 d .
C4 C 0.6517(6) 0.4221(5) 0.0600(5) 0.0586(14) Uani 1.0 2 d .
C5 C 0.5601(7) 0.4428(6) 0.1881(5) 0.0693(15) Uani 1.0 2 d .
C6 C 0.5776(7) 0.5625(6) 0.2578(5) 0.0757(16) Uani 1.0 2 d .
C7 C 0.6954(7) 0.6682(6) 0.2028(5) 0.0648(15) Uani 1.0 2 d .
C8 C 0.7855(6) 0.6492(5) 0.0726(5) 0.0630(14) Uani 1.0 2 d .
C9 C 0.7619(7) 0.5321(6) 0.0019(5) 0.0582(13) Uani 1.0 2 d .
C10 C 0.9405(7) 0.6298(6) -0.1948(5) 0.0721(16) Uani 1.0 2 d .
C11 C 0.9933(8) 0.5863(6) -0.3327(5) 0.0839(17) Uani 1.0 2 d .
C12 C 1.1073(8) 0.6999(7) -0.4138(5) 0.115(3) Uani 1.0 2 d .
C13 C 0.6068(8) 0.8265(6) 0.3981(5) 0.0886(18) Uani 1.0 2 d .
C14 C 0.6552(9) 0.7532(7) 0.5034(6) 0.114(3) Uani 1.0 2 d .
C15 C 0.8793(8) 0.8671(7) 0.2235(6) 0.0843(18) Uani 1.0 2 d .
C16 C 0.8399(9) 1.0094(7) 0.1632(6) 0.117(3) Uani 1.0 2 d .
H3 H 0.6923 0.2914 -0.0992 0.0822 Uiso 1.0 2 calc R
H5 H 0.4842 0.3731 0.2281 0.0832 Uiso 1.0 2 calc R
H6 H 0.5104 0.5743 0.3429 0.0909 Uiso 1.0 2 calc R
H8 H 0.8635 0.7175 0.0328 0.0756 Uiso 1.0 2 calc R
H10A H 1.0422 0.6364 -0.1709 0.0865 Uiso 1.0 2 calc R
H10B H 0.8701 0.7277 -0.1768 0.0865 Uiso 1.0 2 calc R
H11A H 0.8905 0.5838 -0.3560 0.1007 Uiso 1.0 2 calc R
H11B H 1.0568 0.4853 -0.3483 0.1007 Uiso 1.0 2 calc R
H12A H 1.2097 0.7015 -0.3913 0.1375 Uiso 1.0 2 calc R
H12B H 1.0437 0.7995 -0.3995 0.1375 Uiso 1.0 2 calc R
H12C H 1.1401 0.6700 -0.5014 0.1375 Uiso 1.0 2 calc R
H13A H 0.4921 0.8021 0.4048 0.1063 Uiso 1.0 2 calc R
H13B H 0.5996 0.9360 0.4091 0.1063 Uiso 1.0 2 calc R
H14A H 0.7755 0.7131 0.4726 0.1363 Uiso 1.0 2 calc R
H14B H 0.5853 0.6721 0.5350 0.1363 Uiso 1.0 2 calc R
H14C H 0.6358 0.8275 0.5701 0.1363 Uiso 1.0 2 calc R
H15A H 0.9174 0.8918 0.2930 0.1012 Uiso 1.0 2 calc R
H15B H 0.9733 0.8032 0.1624 0.1012 Uiso 1.0 2 calc R
H16A H 0.7393 1.0680 0.2206 0.1407 Uiso 1.0 2 calc R
H16B H 0.8179 0.9846 0.0875 0.1407 Uiso 1.0 2 calc R
H16C H 0.9371 1.0675 0.1426 0.1407 Uiso 1.0 2 calc R

loop_
_atom_site_aniso_label
_atom_site_aniso_U_11
_atom_site_aniso_U_22
_atom_site_aniso_U_33
_atom_site_aniso_U_12
_atom_site_aniso_U_13
_atom_site_aniso_U_23
O1 0.086(3) 0.063(3) 0.068(3) -0.027(2) -0.021(2) -0.0013(18)
N1 0.130(6) 0.100(5) 0.101(5) -0.036(4) -0.034(4) 0.003(4)
N2 0.081(4) 0.057(3) 0.091(4) -0.016(3) -0.038(3) 0.002(3)
N3 0.094(4) 0.068(3) 0.066(3) -0.026(3) -0.016(3) -0.010(3)
C1 0.089(5) 0.055(4) 0.107(6) -0.027(4) -0.042(5) 0.008(4)
C2 0.077(4) 0.063(4) 0.088(5) -0.022(3) -0.034(4) -0.004(4)
C3 0.076(4) 0.059(4) 0.081(4) -0.022(3) -0.037(3) 0.010(3)
C4 0.061(4) 0.053(4) 0.067(4) -0.019(3) -0.025(3) 0.002(3)
C5 0.071(4) 0.063(4) 0.072(4) -0.025(3) -0.016(3) 0.005(3)
C6 0.074(4) 0.076(4) 0.072(4) -0.025(4) -0.012(3) -0.001(3)
C7 0.070(4) 0.063(4) 0.060(4) -0.020(3) -0.017(3) 0.001(3)
C8 0.071(4) 0.055(4) 0.066(4) -0.019(3) -0.024(3) 0.001(3)
C9 0.064(4) 0.050(3) 0.062(4) -0.015(3) -0.021(3) -0.001(3)
C10 0.076(4) 0.066(4) 0.072(4) -0.019(3) -0.020(3) 0.002(3)
C11 0.100(5) 0.082(4) 0.067(4) -0.020(4) -0.022(4) -0.003(3)
C12 0.125(6) 0.133(6) 0.082(5) -0.050(5) -0.021(4) 0.008(4)
C13 0.110(5) 0.075(4) 0.072(4) -0.015(4) -0.019(4) -0.009(4)
C14 0.144(7) 0.115(6) 0.078(5) -0.009(5) -0.034(5) -0.001(4)
C15 0.104(5) 0.075(4) 0.083(4) -0.035(4) -0.036(4) 0.001(4)
C16 0.143(7) 0.092(5) 0.125(6) -0.038(5) -0.048(5) 0.014(5)

loop_
_atom_type_symbol
_atom_type_description
_atom_type_scat_dispersion_real
_atom_type_scat_dispersion_imag
_atom_type_scat_source
C C 0.0181 0.0091
;
International Tables for Crystallography
(1992, Vol. C, Tables 4.2.6.8 and 6.1.1.4)
;
H H 0.0000 0.0000
;
International Tables for Crystallography
(1992, Vol. C, Table 6.1.1.4)
;
N N 0.0311 0.0180
;
International Tables for Crystallography
(1992, Vol. C, Tables 4.2.6.8 and 6.1.1.4)
;
O O 0.0492 0.0322
;
International Tables for Crystallography
(1992, Vol. C, Tables 4.2.6.8 and 6.1.1.4)
;

loop_
_geom_angle_atom_site_label_1
_geom_angle_atom_site_label_2
_geom_angle_atom_site_label_3
_geom_angle
_geom_angle_publ_flag
_geom_angle_site_symmetry_3
C9 O1 C10 118.7(4) yes .
C2 N2 C3 119.8(5) yes .
C7 N3 C13 121.2(5) yes .
C7 N3 C15 122.8(4) yes .
C13 N3 C15 115.9(5) yes .
N1 C1 C2 173.5(7) yes .
N2 C2 C1 122.5(5) yes .
N2 C2 C2 120.0(5) yes .2_655
C1 C2 C2 117.5(6) yes .2_655
N2 C3 C4 121.2(5) yes .
C3 C4 C5 122.3(5) yes .
C3 C4 C9 120.3(5) yes .
C5 C4 C9 117.3(5) yes .
C4 C5 C6 122.2(5) yes .
C5 C6 C7 121.2(5) yes .
N3 C7 C6 122.7(5) yes .
N3 C7 C8 120.7(5) yes .
C6 C7 C8 116.6(5) yes .
C7 C8 C9 121.9(5) yes .
O1 C9 C4 115.4(5) yes .
O1 C9 C8 124.0(5) yes .
C4 C9 C8 120.6(5) yes .
O1 C10 C11 106.7(5) yes .
C10 C11 C12 110.7(5) yes .
N3 C13 C14 115.2(5) yes .
N3 C15 C16 111.6(6) yes .
N2 C3 H3 119.411 no .
C4 C3 H3 119.419 no .
C4 C5 H5 118.898 no .
C6 C5 H5 118.895 no .
C5 C6 H6 119.411 no .
C7 C6 H6 119.402 no .
C7 C8 H8 119.070 no .
C9 C8 H8 119.077 no .
O1 C10 H10A 110.388 no .
O1 C10 H10B 110.385 no .
C11 C10 H10A 110.382 no .
C11 C10 H10B 110.381 no .
H10A C10 H10B 108.609 no .
C10 C11 H11A 109.505 no .
C10 C11 H11B 109.506 no .
C12 C11 H11A 109.501 no .
C12 C11 H11B 109.502 no .
H11A C11 H11B 108.066 no .
C11 C12 H12A 109.471 no .
C11 C12 H12B 109.472 no .
C11 C12 H12C 109.472 no .
H12A C12 H12B 109.470 no .
H12A C12 H12C 109.471 no .
H12B C12 H12C 109.470 no .
N3 C13 H13A 108.467 no .
N3 C13 H13B 108.470 no .
C14 C13 H13A 108.467 no .
C14 C13 H13B 108.472 no .
H13A C13 H13B 107.489 no .
C13 C14 H14A 109.469 no .
C13 C14 H14B 109.475 no .
C13 C14 H14C 109.468 no .
H14A C14 H14B 109.471 no .
H14A C14 H14C 109.473 no .
H14B C14 H14C 109.472 no .
N3 C15 H15A 109.304 no .
N3 C15 H15B 109.310 no .
C16 C15 H15A 109.305 no .
C16 C15 H15B 109.313 no .
H15A C15 H15B 107.956 no .
C15 C16 H16A 109.472 no .
C15 C16 H16B 109.464 no .
C15 C16 H16C 109.477 no .
H16A C16 H16B 109.471 no .
H16A C16 H16C 109.475 no .
H16B C16 H16C 109.468 no .

loop_
_geom_bond_atom_site_label_1
_geom_bond_atom_site_label_2
_geom_bond_distance
_geom_bond_publ_flag
_geom_bond_site_symmetry_2
O1 C9 1.367(6) yes .
O1 C10 1.447(6) yes .
N1 C1 1.144(9) yes .
N2 C2 1.381(8) yes .
N2 C3 1.313(7) yes .
N3 C7 1.365(8) yes .
N3 C13 1.456(6) yes .
N3 C15 1.485(8) yes .
C1 C2 1.445(10) yes .
C2 C2 1.379(8) yes 2_655
C3 C4 1.423(8) yes .
C4 C5 1.385(7) yes .
C4 C9 1.409(7) yes .
C5 C6 1.369(8) yes .
C6 C7 1.408(7) yes .
C7 C8 1.403(7) yes .
C8 C9 1.378(8) yes .
C10 C11 1.503(8) yes .
C11 C12 1.530(8) yes .
C13 C14 1.497(9) yes .
C15 C16 1.483(9) yes .
C3 H3 0.930 no .
C5 H5 0.930 no .
C6 H6 0.930 no .
C8 H8 0.930 no .
C10 H10A 0.970 no .
C10 H10B 0.970 no .
C11 H11A 0.970 no .
C11 H11B 0.970 no .
C12 H12A 0.960 no .
C12 H12B 0.960 no .
C12 H12C 0.960 no .
C13 H13A 0.970 no .
C13 H13B 0.970 no .
C14 H14A 0.960 no .
C14 H14B 0.960 no .
C14 H14C 0.960 no .
C15 H15A 0.970 no .
C15 H15B 0.970 no .
C16 H16A 0.960 no .
C16 H16B 0.960 no .
C16 H16C 0.960 no .

loop_
_geom_contact_atom_site_label_1
_geom_contact_atom_site_label_2
_geom_contact_distance
_geom_contact_publ_flag
_geom_contact_site_symmetry_2
O1 C3 2.714(6) no .
N1 N2 3.482(7) no .
N1 N2 3.529(7) no .2_655
N1 C2 3.489(8) no .2_655
N1 C3 3.494(8) no .
N2 C1 2.739(8) no .2_655
N2 C5 2.846(7) no .
C1 C3 2.811(9) no .
C2 C3 3.586(8) no .2_655
C4 C7 2.836(8) no .
C5 C8 2.748(7) no .
C6 C9 2.763(7) no .
C6 C13 2.901(8) no .
C6 C14 3.517(9) no .
C7 C14 3.366(9) no .
C7 C16 3.337(9) no .
C8 C10 2.841(7) no .
C8 C15 2.904(9) no .
C8 C16 3.470(9) no .
C13 C16 3.238(8) no .
C14 C15 3.284(8) no .
O1 C5 3.589(7) no .2_665
O1 C8 3.481(7) no .2_765
N1 C13 3.546(10) no .2_665
N2 C8 3.568(8) no .2_665
N2 C9 3.514(7) no .2_665
N2 C16 3.402(9) no .1_545
C3 C4 3.424(7) no .2_665
C3 C9 3.430(8) no .2_665
C4 C3 3.424(7) no .2_665
C4 C4 3.390(8) no .2_665
C5 O1 3.589(7) no .2_665
C8 O1 3.481(7) no .2_765
C8 N2 3.568(8) no .2_665
C9 N2 3.514(7) no .2_665
C9 C3 3.430(8) no .2_665
C13 N1 3.546(10) no .2_665
C16 N2 3.402(9) no .1_565
O1 H3 2.3848 no .
O1 H8 2.6152 no .
O1 H11A 2.5694 no .
O1 H11B 2.5247 no .
N1 H3 2.8574 no .
N2 H5 2.5514 no .
N3 H6 2.6251 no .
N3 H8 2.5769 no .
N3 H14A 2.4959 no .
N3 H14B 2.9963 no .
N3 H14C 3.2052 no .
N3 H16A 2.5963 no .
N3 H16B 2.6957 no .
N3 H16C 3.2749 no .
C1 H3 2.4450 no .
C2 H3 2.4887 no .
C3 H5 2.6240 no .
C4 H6 3.2398 no .
C4 H8 3.2538 no .
C5 H3 3.2827 no .
C6 H8 3.2358 no .
C6 H13A 2.5783 no .
C6 H14B 3.2948 no .
C7 H5 3.2501 no .
C7 H13A 2.5289 no .
C7 H13B 3.1674 no .
C7 H14A 3.3510 no .
C7 H14B 3.5355 no .
C7 H15A 3.2165 no .
C7 H15B 2.5993 no .
C7 H16B 3.1985 no .
C8 H6 3.2364 no .
C8 H10A 2.8327 no .
C8 H10B 2.7585 no .
C8 H15B 2.6067 no .
C8 H16B 3.0184 no .
C9 H3 2.6242 no .
C9 H5 3.2279 no .
C9 H10A 2.7149 no .
C9 H10B 2.6307 no .
C10 H8 2.5257 no .
C10 H12A 2.6806 no .
C10 H12B 2.6839 no .
C10 H12C 3.3184 no .
C12 H10A 2.6706 no .
C12 H10B 2.7143 no .
C13 H6 2.5932 no .
C13 H15A 2.5588 no .
C13 H15B 3.2630 no .
C13 H16A 2.9553 no .
C14 H6 3.0137 no .
C14 H15A 2.9768 no .
C15 H8 2.5739 no .
C15 H13A 3.2640 no .
C15 H13B 2.5488 no .
C15 H14A 3.0064 no .
C16 H8 2.9312 no .
C16 H13B 2.9243 no .
H3 H5 3.5376 no .
H5 H6 2.2751 no .
H6 H13A 2.1085 no .
H6 H13B 3.4981 no .
H6 H14A 3.3405 no .
H6 H14B 2.6152 no .
H8 H10A 2.3330 no .
H8 H10B 2.3429 no .
H8 H15A 3.4954 no .
H8 H15B 2.1376 no .
H8 H16B 2.4018 no .
H8 H16C 3.5255 no .
H10A H11A 2.8303 no .
H10A H11B 2.3694 no .
H10A H12A 2.4963 no .
H10A H12B 2.9407 no .
H10A H12C 3.5471 no .
H10B H11A 2.3372 no .
H10B H11B 2.8297 no .
H10B H12A 3.0006 no .
H10B H12B 2.5468 no .
H10B H12C 3.5812 no .
H11A H12A 2.8347 no .
H11A H12B 2.3596 no .
H11A H12C 2.3532 no .
H11B H12A 2.3621 no .
H11B H12B 2.8346 no .
H11B H12C 2.3507 no .
H13A H14A 2.7303 no .
H13A H14B 2.1479 no .
H13A H14C 2.5427 no .
H13A H15A 3.4787 no .
H13A H16A 3.4804 no .
H13B H14A 2.5624 no .
H13B H14B 2.7177 no .
H13B H14C 2.1403 no .
H13B H15A 2.4867 no .
H13B H15B 3.4688 no .
H13B H16A 2.4092 no .
H13B H16B 3.5023 no .
H14A H15A 2.5924 no .
H14A H15B 3.4467 no .
H14C H15A 3.2874 no .
H15A H16A 2.3554 no .
H15A H16B 2.7946 no .
H15A H16C 2.2691 no .
H15B H16A 2.7959 no .
H15B H16B 2.2794 no .
H15B H16C 2.3440 no .
O1 H5 3.3234 no 2_665
O1 H8 3.4289 no 2_765
O1 H15B 2.9909 no 2_765
N1 H10B 3.2399 no 1_545
N1 H12B 3.1815 no 1_545
N1 H13A 2.9144 no 2_665
N1 H13B 3.4756 no 2_665
N1 H14C 2.9227 no 1_544
N1 H15A 3.0402 no 2_765
N1 H15B 3.5435 no 2_765
N2 H10B 3.2461 no 2_665
N2 H16A 3.0747 no 1_545
N2 H16B 2.8932 no 1_545
N3 H11B 3.1101 no 2_765
C1 H10B 3.1920 no 1_545
C1 H13A 3.4593 no 2_665
C1 H14C 3.5695 no 1_544
C1 H15A 3.5725 no 2_765
C1 H16B 3.5856 no 2_665
C2 H16B 2.9867 no 1_545
C2 H16B 3.3248 no 2_665
C3 H15B 3.1122 no 2_765
C3 H16A 3.5658 no 1_545
C3 H16B 3.3596 no 1_545
C4 H3 3.5013 no 2_665
C4 H10A 3.1656 no 2_765
C5 H3 3.3434 no 2_665
C5 H10A 3.2151 no 2_765
C5 H11A 3.5838 no 2_665
C5 H12A 3.5826 no 2_765
C5 H14B 3.1440 no 2_666
C5 H16A 3.5498 no 1_545
C6 H3 3.4400 no 2_665
C6 H10A 3.2583 no 2_765
C6 H11B 3.4758 no 2_765
C6 H12A 3.4126 no 2_765
C6 H14B 3.1599 no 2_666
C7 H10A 3.2071 no 2_765
C7 H11B 3.2132 no 2_765
C8 H10A 3.1431 no 2_765
C9 H8 3.5031 no 2_765
C9 H10A 3.1578 no 2_765
C9 H15B 3.5919 no 2_765
C10 H16C 3.0876 no 2_775
C11 H11A 3.5950 no 2_764
C11 H12C 3.4352 no 2_764
C11 H14A 3.3882 no 1_554
C11 H14A 3.1683 no 2_765
C12 H6 3.5834 no 1_654
C12 H13A 3.3552 no 1_654
C12 H14A 3.3780 no 1_554
C12 H16C 3.5808 no 2_775
C13 H11B 3.5932 no 2_765
C13 H13B 2.9651 no 2_676
C13 H14C 3.4201 no 2_676
C14 H5 3.0975 no 2_666
C14 H6 3.5295 no 2_666
C14 H11A 3.1512 no 1_556
C14 H11B 3.0459 no 2_765
C14 H12A 3.5354 no 1_456
C14 H13B 3.2118 no 2_676
C15 H3 3.4624 no 2_765
C15 H11B 3.4740 no 2_765
C16 H10A 3.3896 no 2_775
C16 H10B 3.5486 no 2_775
C16 H12A 3.5249 no 2_775
C16 H16B 3.2499 no 2_775
C16 H16C 3.3405 no 2_775
H3 C4 3.5013 no 2_665
H3 C5 3.3434 no 2_665
H3 C6 3.4400 no 2_665
H3 C15 3.4624 no 2_765
H3 H15A 3.4477 no 2_765
H3 H15B 2.6415 no 2_765
H5 O1 3.3234 no 2_665
H5 C14 3.0975 no 2_666
H5 H10B 3.3690 no 2_665
H5 H11A 2.9135 no 2_665
H5 H12A 3.5952 no 2_765
H5 H14A 3.4582 no 2_666
H5 H14B 2.5687 no 2_666
H5 H14C 2.8464 no 2_666
H5 H16A 3.2190 no 1_545
H6 C12 3.5834 no 1_456
H6 C14 3.5295 no 2_666
H6 H11B 3.5678 no 2_765
H6 H12A 3.2815 no 1_456
H6 H12A 3.3443 no 2_765
H6 H12C 2.9888 no 1_456
H6 H14B 2.6210 no 2_666
H8 O1 3.4289 no 2_765
H8 C9 3.5031 no 2_765
H8 H16C 2.9428 no 2_775
H10A C4 3.1656 no 2_765
H10A C5 3.2151 no 2_765
H10A C6 3.2583 no 2_765
H10A C7 3.2071 no 2_765
H10A C8 3.1431 no 2_765
H10A C9 3.1578 no 2_765
H10A C16 3.3896 no 2_775
H10A H16A 3.2735 no 2_775
H10A H16C 2.6711 no 2_775
H10B N1 3.2399 no 1_565
H10B N2 3.2461 no 2_665
H10B C1 3.1920 no 1_565
H10B C16 3.5486 no 2_775
H10B H5 3.3690 no 2_665
H10B H16C 2.6450 no 2_775
H11A C5 3.5838 no 2_665
H11A C11 3.5950 no 2_764
H11A C14 3.1512 no 1_554
H11A H5 2.9135 no 2_665
H11A H11A 3.3870 no 2_764
H11A H11B 3.2592 no 2_764
H11A H12C 2.8479 no 2_764
H11A H14A 2.6282 no 1_554
H11A H14A 3.4952 no 2_765
H11A H14B 3.1758 no 1_554
H11A H14C 3.1500 no 1_554
H11B N3 3.1101 no 2_765
H11B C6 3.4758 no 2_765
H11B C7 3.2132 no 2_765
H11B C13 3.5932 no 2_765
H11B C14 3.0459 no 2_765
H11B C15 3.4740 no 2_765
H11B H6 3.5678 no 2_765
H11B H11A 3.2592 no 2_764
H11B H12C 3.1207 no 2_764
H11B H14A 2.2661 no 2_765
H11B H14B 3.1619 no 2_765
H11B H15A 3.3876 no 2_765
H11B H15B 3.2684 no 2_765
H12A C5 3.5826 no 2_765
H12A C6 3.4126 no 2_765
H12A C14 3.5354 no 1_654
H12A C16 3.5249 no 2_775
H12A H5 3.5952 no 2_765
H12A H6 3.2815 no 1_654
H12A H6 3.3443 no 2_765
H12A H13A 2.8787 no 1_654
H12A H14B 2.9019 no 1_654
H12A H16A 2.9657 no 2_775
H12A H16C 3.2717 no 2_775
H12B N1 3.1815 no 1_565
H12B H14A 3.1719 no 1_554
H12B H14C 3.4729 no 1_554
H12B H15A 3.0783 no 2_775
H12B H16A 3.3960 no 2_775
H12B H16C 3.1857 no 2_775
H12C C11 3.4352 no 2_764
H12C H6 2.9888 no 1_654
H12C H11A 2.8479 no 2_764
H12C H11B 3.1207 no 2_764
H12C H13A 3.0882 no 1_654
H12C H14A 3.0976 no 1_554
H12C H14A 3.4213 no 2_765
H12C H14B 3.5172 no 2_765
H13A N1 2.9144 no 2_665
H13A C1 3.4593 no 2_665
H13A C12 3.3552 no 1_456
H13A H12A 2.8787 no 1_456
H13A H12C 3.0882 no 1_456
H13A H13B 2.9876 no 2_676
H13A H14C 3.3155 no 2_676
H13B N1 3.4756 no 2_665
H13B C13 2.9651 no 2_676
H13B C14 3.2118 no 2_676
H13B H13A 2.9876 no 2_676
H13B H13B 2.3479 no 2_676
H13B H14C 2.6488 no 2_676
H14A C11 3.3882 no 1_556
H14A C11 3.1683 no 2_765
H14A C12 3.3780 no 1_556
H14A H5 3.4582 no 2_666
H14A H11A 2.6282 no 1_556
H14A H11A 3.4952 no 2_765
H14A H11B 2.2661 no 2_765
H14A H12B 3.1719 no 1_556
H14A H12C 3.0976 no 1_556
H14A H12C 3.4213 no 2_765
H14B C5 3.1440 no 2_666
H14B C6 3.1599 no 2_666
H14B H5 2.5687 no 2_666
H14B H6 2.6210 no 2_666
H14B H11A 3.1758 no 1_556
H14B H11B 3.1619 no 2_765
H14B H12A 2.9019 no 1_456
H14B H12C 3.5172 no 2_765
H14C N1 2.9227 no 1_566
H14C C1 3.5695 no 1_566
H14C C13 3.4201 no 2_676
H14C H5 2.8464 no 2_666
H14C H11A 3.1500 no 1_556
H14C H12B 3.4729 no 1_556
H14C H13A 3.3155 no 2_676
H14C H13B 2.6488 no 2_676
H14C H16A 3.2299 no 2_676
H15A N1 3.0402 no 2_765
H15A C1 3.5725 no 2_765
H15A H3 3.4477 no 2_765
H15A H11B 3.3876 no 2_765
H15A H12B 3.0783 no 2_775
H15B O1 2.9909 no 2_765
H15B N1 3.5435 no 2_765
H15B C3 3.1122 no 2_765
H15B C9 3.5919 no 2_765
H15B H3 2.6415 no 2_765
H15B H11B 3.2684 no 2_765
H15B H16B 3.4305 no 2_775
H15B H16C 3.4737 no 2_775
H16A N2 3.0747 no 1_565
H16A C3 3.5658 no 1_565
H16A C5 3.5498 no 1_565
H16A H5 3.2190 no 1_565
H16A H10A 3.2735 no 2_775
H16A H12A 2.9657 no 2_775
H16A H12B 3.3960 no 2_775
H16A H14C 3.2299 no 2_676
H16B N2 2.8932 no 1_565
H16B C1 3.5856 no 2_665
H16B C2 2.9867 no 1_565
H16B C2 3.3248 no 2_665
H16B C3 3.3596 no 1_565
H16B C16 3.2499 no 2_775
H16B H15B 3.4305 no 2_775
H16B H16B 3.0212 no 2_775
H16B H16C 2.6958 no 2_775
H16C C10 3.0876 no 2_775
H16C C12 3.5808 no 2_775
H16C C16 3.3405 no 2_775
H16C H8 2.9428 no 2_775
H16C H10A 2.6711 no 2_775
H16C H10B 2.6450 no 2_775
H16C H12A 3.2717 no 2_775
H16C H12B 3.1857 no 2_775
H16C H15B 3.4737 no 2_775
H16C H16B 2.6958 no 2_775
H16C H16C 3.2127 no 2_775

loop_
_geom_torsion_atom_site_label_1
_geom_torsion_atom_site_label_2
_geom_torsion_atom_site_label_3
_geom_torsion_atom_site_label_4
_geom_torsion
_geom_torsion_publ_flag
_geom_torsion_site_symmetry_3
_geom_torsion_site_symmetry_4
C9 O1 C10 C11 -173.2(4) no . .
C10 O1 C9 C4 172.8(4) no . .
C10 O1 C9 C8 -7.9(7) no . .
C2 N2 C3 C4 -175.2(5) no . .
C3 N2 C2 C1 -1.3(8) no . .
C3 N2 C2 C2 176.4(5) no . 2_655
C7 N3 C13 C14 95.1(7) no . .
C13 N3 C7 C6 -16.2(8) no . .
C13 N3 C7 C8 165.3(5) no . .
C7 N3 C15 C16 94.3(6) no . .
C15 N3 C7 C6 163.2(5) no . .
C15 N3 C7 C8 -15.3(8) no . .
C13 N3 C15 C16 -86.2(6) no . .
C15 N3 C13 C14 -84.4(6) no . .
N2 C2 C2 N2 180(444698) no .2_655 2_655
N2 C2 C2 C1 2.2(8) no .2_655 2_655
C1 C2 C2 N2 -2.2(9) no .2_655 2_655
C1 C2 C2 C1 180(431325) no .2_655 2_655
N2 C3 C4 C5 -5.8(8) no . .
N2 C3 C4 C9 174.5(5) no . .
C3 C4 C5 C6 178.6(5) no . .
C3 C4 C9 O1 3.5(7) no . .
C3 C4 C9 C8 -175.9(5) no . .
C5 C4 C9 O1 -176.2(5) no . .
C5 C4 C9 C8 4.4(8) no . .
C9 C4 C5 C6 -1.7(8) no . .
C4 C5 C6 C7 -2.4(9) no . .
C5 C6 C7 N3 -175.0(5) no . .
C5 C6 C7 C8 3.5(8) no . .
N3 C7 C8 C9 177.9(5) no . .
C6 C7 C8 C9 -0.7(8) no . .
C7 C8 C9 O1 177.4(5) no . .
C7 C8 C9 C4 -3.3(8) no . .
O1 C10 C11 C12 -177.0(4) no . .
